data_1552232
loop_
_publ_author_name
'Radtke, Julian'
'Schickedanz, Kai'
'Bamberg, Marcel'
'Menduti, Luigi'
'Schollmeyer, Dieter'
'Bolte, Michael'
'Lerner, Hans-Wolfram'
'Wagner, Matthias'

_publ_section_title
;
 Selective access to either a doubly boron-doped tetrabenzopentacene or an
 oxadiborepin from the same precursor
;
_journal_name_full 'Chemical Science'
_journal_paper_doi 10.1039/C9SC03115D
_journal_year 2019
_chemical_formula_moiety 'C40 H24 B2 N2 O, 0.5(C6 H6)'
_chemical_formula_sum 'C43 H27 B2 N2 O'
_chemical_formula_weight 609.28
_space_group_crystal_system triclinic
_space_group_IT_number 2
_space_group_name_Hall '-P 1'
_space_group_name_H-M_alt 'P -1'
_symmetry_space_group_name_Hall '-P 1'
_symmetry_space_group_name_H-M 'P -1'
_atom_sites_solution_hydrogens geom
_audit_creation_method SHELXL-2014/6
_audit_update_record
;
2019-06-11 deposited with the CCDC.    2019-08-15 downloaded from the CCDC.
;
_cell_angle_alpha 103.27(3)
_cell_angle_beta 101.80(2)
_cell_angle_gamma 108.84(2)
_cell_formula_units_Z 4
_cell_length_a 14.113(4)
_cell_length_b 14.980(5)
_cell_length_c 16.668(5)
_cell_measurement_reflns_used 5054
_cell_measurement_temperature 173(2)
_cell_measurement_theta_max 25.68
_cell_measurement_theta_min 3.32
_cell_volume 3093.9(19)
_computing_cell_refinement 'X-Area (Stoe & Cie, 2001)'
_computing_data_collection 'X-Area (Stoe & Cie, 2001)'
_computing_data_reduction 'X-Area (Stoe & Cie, 2001)'
_computing_molecular_graphics 'XP in SHELXTL-Plus (Sheldrick, 2008)'
_computing_publication_material SHELXL
_computing_structure_refinement 'SHELXL-2014/6 (Sheldrick, 2014)'
_computing_structure_solution 'SHELXS (Sheldrick, 2008)'
_diffrn_ambient_temperature 173(2)
_diffrn_measured_fraction_theta_full 0.997
_diffrn_measured_fraction_theta_max 0.997
_diffrn_measurement_device_type 'STOE IPDS II two-circle-diffractometer'
_diffrn_measurement_method \w
_diffrn_radiation_type MoK\a
_diffrn_radiation_wavelength 0.71073
_diffrn_reflns_av_R_equivalents 0.2623
_diffrn_reflns_av_unetI/netI 0.4158
_diffrn_reflns_Laue_measured_fraction_full 0.997
_diffrn_reflns_Laue_measured_fraction_max 0.997
_diffrn_reflns_limit_h_max 16
_diffrn_reflns_limit_h_min -16
_diffrn_reflns_limit_k_max 17
_diffrn_reflns_limit_k_min -17
_diffrn_reflns_limit_l_max 19
_diffrn_reflns_limit_l_min -19
_diffrn_reflns_number 35886
_diffrn_reflns_point_group_measured_fraction_full 0.997
_diffrn_reflns_point_group_measured_fraction_max 0.997
_diffrn_reflns_theta_full 25.000
_diffrn_reflns_theta_max 25.027
_diffrn_reflns_theta_min 3.316
_diffrn_source 'Genix 3D I\mS microfocus X-ray source'
_exptl_absorpt_coefficient_mu 0.077
_exptl_absorpt_correction_T_max 1.000
_exptl_absorpt_correction_T_min 0.457
_exptl_absorpt_correction_type multi-scan
_exptl_absorpt_process_details 'X-Area (Stoe & Cie, 2001)'
_exptl_crystal_colour colourless
_exptl_crystal_density_diffrn 1.308
_exptl_crystal_description needle
_exptl_crystal_F_000 1268
_exptl_crystal_size_max 0.190
_exptl_crystal_size_mid 0.030
_exptl_crystal_size_min 0.020
_refine_diff_density_max 0.309
_refine_diff_density_min -0.318
_refine_diff_density_rms 0.073
_refine_ls_extinction_method none
_refine_ls_goodness_of_fit_ref 0.881
_refine_ls_hydrogen_treatment constr
_refine_ls_matrix_type full
_refine_ls_number_parameters 865
_refine_ls_number_reflns 10890
_refine_ls_number_restraints 882
_refine_ls_restrained_S_all 0.851
_refine_ls_R_factor_all 0.3199
_refine_ls_R_factor_gt 0.1174
_refine_ls_shift/su_max 0.002
_refine_ls_shift/su_mean 0.000
_refine_ls_structure_factor_coef Fsqd
_refine_ls_weighting_details 'w=1/[\s^2^(Fo^2^)+(0.0518P)^2^] where P=(Fo^2^+2Fc^2^)/3'
_refine_ls_weighting_scheme calc
_refine_ls_wR_factor_gt 0.2009
_refine_ls_wR_factor_ref 0.2919
_reflns_Friedel_coverage 0.000
_reflns_number_gt 2644
_reflns_number_total 10890
_reflns_threshold_expression 'I > 2\s(I)'
_cod_data_source_file c9sc03115d2.cif
_cod_data_source_block wa2213
_cod_original_cell_volume 3093.9(17)
_cod_database_code 1552232
_shelx_space_group_comment
; 
The symmetry employed for this shelxl refinement is uniquely defined 
by the following loop, which should always be used as a source of 
symmetry information in preference to the above space-group names. 
They are only intended as comments. 
;
_shelx_estimated_absorpt_t_min 0.986
_shelx_estimated_absorpt_t_max 0.998

loop_
_space_group_symop_operation_xyz
'x, y, z'
'-x, -y, -z'

loop_
_atom_site_label
_atom_site_type_symbol
_atom_site_fract_x
_atom_site_fract_y
_atom_site_fract_z
_atom_site_U_iso_or_equiv
_atom_site_adp_type
_atom_site_occupancy
_atom_site_site_symmetry_order
_atom_site_calc_flag
_atom_site_refinement_flags_posn
_atom_site_refinement_flags_adp
B1 B 0.6104(9) 0.6845(9) 0.3746(7) 0.028(2) Uani 1 1 d . .
B2 B 0.4317(9) 0.6285(9) 0.2682(7) 0.030(2) Uani 1 1 d . .
O1 O 0.4997(5) 0.6586(5) 0.3497(4) 0.0310(16) Uani 1 1 d . .
C1 C 0.6755(8) 0.7803(7) 0.3528(6) 0.030(2) Uani 1 1 d . .
C6 C 0.7620(9) 0.8652(8) 0.4196(6) 0.037(2) Uani 1 1 d . .
C5 C 0.8026(8) 0.9553(8) 0.4065(6) 0.041(3) Uani 1 1 d . .
H3 H 0.856529 1.010044 0.452014 0.049 Uiso 1 1 calc R U
C4 C 0.7657(9) 0.9671(8) 0.3274(7) 0.043(3) Uani 1 1 d . .
H4 H 0.792107 1.030243 0.319385 0.051 Uiso 1 1 calc R U
C3 C 0.6882(9) 0.8839(8) 0.2586(7) 0.042(3) Uani 1 1 d . .
H5 H 0.664897 0.890676 0.203491 0.051 Uiso 1 1 calc R U
C2 C 0.6462(8) 0.7925(7) 0.2716(6) 0.031(2) Uani 1 1 d . .
C21 C 0.6529(8) 0.6923(8) 0.4747(6) 0.032(2) Uani 1 1 d . .
C22 C 0.7510(8) 0.7720(8) 0.5319(6) 0.032(2) Uani 1 1 d . .
C23 C 0.8057(8) 0.8519(7) 0.5035(6) 0.031(2) Uani 1 1 d . .
C24 C 0.9013(9) 0.9228(8) 0.5604(6) 0.047(3) Uani 1 1 d . .
H14 H 0.940382 0.975731 0.543156 0.057 Uiso 1 1 calc R U
C25 C 0.9415(9) 0.9174(8) 0.6435(6) 0.044(3) Uani 1 1 d . .
H15 H 1.008533 0.965741 0.679256 0.053 Uiso 1 1 calc R U
C26 C 0.8895(8) 0.8472(8) 0.6743(6) 0.040(3) Uani 1 1 d . .
H16 H 0.917590 0.847526 0.731308 0.048 Uiso 1 1 calc R U
C27 C 0.7901(8) 0.7716(8) 0.6186(6) 0.039(3) Uani 1 1 d . .
C28 C 0.7321(8) 0.6985(8) 0.6479(6) 0.040(3) Uani 1 1 d . .
H18 H 0.760125 0.698057 0.704627 0.048 Uiso 1 1 calc R U
C29 C 0.6343(9) 0.6262(8) 0.5968(6) 0.039(3) Uani 1 1 d . .
H19 H 0.592412 0.580496 0.619129 0.047 Uiso 1 1 calc R U
C30 C 0.6000(8) 0.6237(7) 0.5100(6) 0.033(2) Uani 1 1 d . .
H20 H 0.536072 0.571105 0.473271 0.039 Uiso 1 1 calc R U
C11 C 0.4669(8) 0.6441(7) 0.1893(6) 0.036(2) Uani 1 1 d . .
C16 C 0.3920(8) 0.5828(8) 0.1030(6) 0.037(2) Uani 1 1 d . .
C15 C 0.4279(9) 0.5824(8) 0.0320(6) 0.046(3) Uani 1 1 d . .
H23 H 0.379976 0.540117 -0.022954 0.055 Uiso 1 1 calc R U
C14 C 0.5267(9) 0.6380(9) 0.0348(6) 0.044(3) Uani 1 1 d . .
H24 H 0.547947 0.631670 -0.016065 0.053 Uiso 1 1 calc R U
C13 C 0.5969(9) 0.7055(8) 0.1155(6) 0.043(3) Uani 1 1 d . .
H25 H 0.664631 0.749174 0.118699 0.051 Uiso 1 1 calc R U
C12 C 0.5671(8) 0.7081(7) 0.1900(6) 0.033(2) Uani 1 1 d . .
C31 C 0.3130(8) 0.5662(7) 0.2557(6) 0.032(2) Uani 1 1 d . .
C32 C 0.2427(8) 0.5204(8) 0.1675(6) 0.042(3) Uani 1 1 d . .
C33 C 0.2797(8) 0.5287(7) 0.0945(6) 0.032(2) Uani 1 1 d . .
C34 C 0.2026(10) 0.4833(8) 0.0114(7) 0.050(3) Uani 1 1 d . .
H34 H 0.224172 0.488456 -0.038350 0.060 Uiso 1 1 calc R U
C35 C 0.0971(9) 0.4317(8) 0.0007(7) 0.046(3) Uani 1 1 d . .
H35 H 0.048390 0.403462 -0.055752 0.055 Uiso 1 1 calc R U
C36 C 0.0623(8) 0.4210(8) 0.0693(6) 0.042(3) Uani 1 1 d . .
H36 H -0.010366 0.386057 0.060159 0.050 Uiso 1 1 calc R U
C37 C 0.1346(8) 0.4621(8) 0.1568(6) 0.037(2) Uani 1 1 d . .
C38 C 0.0998(9) 0.4479(9) 0.2271(7) 0.049(3) Uani 1 1 d . .
H38 H 0.027767 0.411993 0.219535 0.059 Uiso 1 1 calc R U
C39 C 0.1731(8) 0.4876(8) 0.3084(7) 0.044(3) Uani 1 1 d . .
H39 H 0.151896 0.474595 0.356521 0.052 Uiso 1 1 calc R U
C40 C 0.2771(8) 0.5462(7) 0.3206(6) 0.038(3) Uani 1 1 d . .
H40 H 0.324820 0.573283 0.377444 0.046 Uiso 1 1 calc R U
N1 N 0.6269(6) 0.5860(6) 0.3158(5) 0.0292(18) Uani 1 1 d . .
N2 N 0.5422(6) 0.4959(6) 0.2935(5) 0.037(2) Uani 1 1 d . .
C41 C 0.5508(9) 0.4173(8) 0.2451(6) 0.039(2) Uani 1 1 d . .
H43 H 0.493005 0.355450 0.228272 0.047 Uiso 1 1 calc R U
C42 C 0.6350(8) 0.4169(7) 0.2169(6) 0.032(2) Uani 1 1 d . .
C43 C 0.6398(9) 0.3288(8) 0.1609(6) 0.041(2) Uani 1 1 d . .
H45 H 0.581658 0.266714 0.141388 0.049 Uiso 1 1 calc R U
C44 C 0.7285(10) 0.3360(9) 0.1368(7) 0.050(3) Uani 1 1 d . .
H46 H 0.731879 0.278929 0.100216 0.060 Uiso 1 1 calc R U
C45 C 0.8155(10) 0.4289(9) 0.1664(7) 0.050(3) Uani 1 1 d . .
H47 H 0.876707 0.433200 0.149445 0.059 Uiso 1 1 calc R U
C46 C 0.8127(9) 0.5131(9) 0.2194(6) 0.043(3) Uani 1 1 d . .
H48 H 0.872091 0.574221 0.239346 0.051 Uiso 1 1 calc R U
C47 C 0.7246(8) 0.5083(8) 0.2431(6) 0.032(2) Uani 1 1 d . .
C48 C 0.7103(8) 0.5902(7) 0.2948(6) 0.031(2) Uani 1 1 d . .
H50 H 0.767425 0.653124 0.315476 0.038 Uiso 1 1 calc R U
B1A B 0.5137(9) 0.1227(9) 0.2479(7) 0.034(2) Uani 1 1 d . .
B2A B 0.3353(9) 0.0850(9) 0.1500(8) 0.035(3) Uani 1 1 d . .
O1A O 0.4346(5) 0.1497(5) 0.1986(4) 0.0331(16) Uani 1 1 d . .
C1A C 0.5541(8) 0.0572(7) 0.1871(6) 0.030(2) Uani 1 1 d . .
C6A C 0.6591(9) 0.0908(8) 0.1863(7) 0.043(3) Uani 1 1 d . .
C5A C 0.6885(8) 0.0420(9) 0.1201(7) 0.040(3) Uani 1 1 d . .
H3A H 0.758245 0.069545 0.117715 0.048 Uiso 1 1 calc R U
C4A C 0.6166(9) -0.0475(9) 0.0567(6) 0.045(3) Uani 1 1 d . .
H4A H 0.637036 -0.081450 0.012237 0.054 Uiso 1 1 calc R U
C3A C 0.5150(9) -0.0846(9) 0.0611(7) 0.048(3) Uani 1 1 d . .
H5A H 0.467109 -0.147075 0.020647 0.058 Uiso 1 1 calc R U
C2A C 0.4804(8) -0.0357(8) 0.1208(6) 0.033(2) Uani 1 1 d . .
C21A C 0.6080(7) 0.2235(7) 0.3162(6) 0.0251(19) Uani 1 1 d . .
C22A C 0.7141(8) 0.2483(8) 0.3170(6) 0.033(2) Uani 1 1 d . .
C23A C 0.7414(8) 0.1843(8) 0.2573(6) 0.034(2) Uani 1 1 d . .
C24A C 0.8472(8) 0.2041(9) 0.2646(7) 0.046(3) Uani 1 1 d . .
H14A H 0.865884 0.158680 0.227624 0.055 Uiso 1 1 calc R U
C25A C 0.9279(9) 0.2935(9) 0.3282(7) 0.047(3) Uani 1 1 d . .
H15A H 1.000096 0.306691 0.334816 0.056 Uiso 1 1 calc R U
C26A C 0.8985(9) 0.3579(9) 0.3781(7) 0.046(3) Uani 1 1 d . .
H16A H 0.952192 0.418932 0.416123 0.055 Uiso 1 1 calc R U
C27A C 0.7960(9) 0.3417(8) 0.3780(6) 0.041(2) Uani 1 1 d . .
C28A C 0.7677(9) 0.4081(8) 0.4318(6) 0.042(2) Uani 1 1 d . .
H18A H 0.820565 0.469871 0.469444 0.050 Uiso 1 1 calc R U
C29A C 0.6656(9) 0.3867(8) 0.4318(6) 0.041(3) Uani 1 1 d . .
H19A H 0.648595 0.432027 0.470548 0.050 Uiso 1 1 calc R U
C30A C 0.5836(8) 0.2939(8) 0.3721(6) 0.038(2) Uani 1 1 d . .
H20A H 0.512537 0.280202 0.370442 0.045 Uiso 1 1 calc R U
C11A C 0.3016(8) -0.0348(7) 0.1278(6) 0.031(2) Uani 1 1 d . .
C16A C 0.1920(8) -0.0849(8) 0.1160(6) 0.037(2) Uani 1 1 d . .
C15A C 0.1574(9) -0.1898(8) 0.0970(7) 0.047(3) Uani 1 1 d . .
H23A H 0.084984 -0.226570 0.087414 0.056 Uiso 1 1 calc R U
C14A C 0.2203(9) -0.2407(9) 0.0915(7) 0.050(3) Uani 1 1 d . .
H24A H 0.193134 -0.310594 0.080798 0.060 Uiso 1 1 calc R U
C13A C 0.3291(10) -0.1874(8) 0.1020(7) 0.049(3) Uani 1 1 d . .
H25A H 0.374558 -0.222028 0.097653 0.058 Uiso 1 1 calc R U
C12A C 0.3686(8) -0.0823(8) 0.1190(6) 0.039(2) Uani 1 1 d . .
C31A C 0.2509(8) 0.1228(8) 0.1186(6) 0.033(2) Uani 1 1 d . .
C32A C 0.1437(8) 0.0640(8) 0.1113(6) 0.036(2) Uani 1 1 d . .
C33A C 0.1162(8) -0.0358(8) 0.1184(6) 0.041(2) Uani 1 1 d . .
C34A C 0.0149(9) -0.0845(9) 0.1223(6) 0.043(3) Uani 1 1 d . .
H34A H -0.003914 -0.147896 0.130557 0.052 Uiso 1 1 calc R U
C35A C -0.0574(9) -0.0409(9) 0.1144(6) 0.046(3) Uani 1 1 d . .
H35A H -0.124848 -0.074780 0.118733 0.055 Uiso 1 1 calc R U
C36A C -0.0364(8) 0.0486(9) 0.1005(6) 0.044(3) Uani 1 1 d . .
H36A H -0.089339 0.074749 0.092251 0.053 Uiso 1 1 calc R U
C37A C 0.0664(8) 0.1025(8) 0.0987(6) 0.038(2) Uani 1 1 d . .
C38A C 0.0940(9) 0.1978(8) 0.0872(6) 0.042(2) Uani 1 1 d . .
H38A H 0.041631 0.224565 0.078010 0.051 Uiso 1 1 calc R U
C39A C 0.1933(9) 0.2521(8) 0.0889(6) 0.043(3) Uani 1 1 d . .
H39A H 0.208438 0.314483 0.078971 0.052 Uiso 1 1 calc R U
C40A C 0.2715(9) 0.2167(8) 0.1051(6) 0.042(2) Uani 1 1 d . .
H40A H 0.340630 0.255738 0.107273 0.051 Uiso 1 1 calc R U
N1A N 0.4583(6) 0.0613(5) 0.3073(5) 0.0280(17) Uani 1 1 d . .
N2A N 0.3751(6) 0.0793(6) 0.3272(5) 0.035(2) Uani 1 1 d . .
C41A C 0.3294(8) 0.0285(8) 0.3718(6) 0.036(2) Uani 1 1 d . .
H43A H 0.272387 0.041852 0.385972 0.043 Uiso 1 1 calc R U
C42A C 0.3551(8) -0.0449(8) 0.4019(6) 0.036(2) Uani 1 1 d . .
C43A C 0.3064(9) -0.0969(8) 0.4492(6) 0.040(2) Uani 1 1 d . .
H45A H 0.248354 -0.086090 0.463617 0.048 Uiso 1 1 calc R U
C44A C 0.3396(9) -0.1645(8) 0.4764(6) 0.041(2) Uani 1 1 d . .
H46A H 0.305532 -0.199152 0.510176 0.050 Uiso 1 1 calc R U
C45A C 0.4242(8) -0.1824(8) 0.4542(6) 0.037(2) Uani 1 1 d . .
H47A H 0.445567 -0.231337 0.470461 0.044 Uiso 1 1 calc R U
C46A C 0.4751(9) -0.1289(8) 0.4091(6) 0.043(2) Uani 1 1 d . .
H48A H 0.534480 -0.138765 0.396800 0.051 Uiso 1 1 calc R U
C47A C 0.4430(8) -0.0602(8) 0.3803(6) 0.035(2) Uani 1 1 d . .
C48A C 0.4904(8) -0.0053(8) 0.3325(6) 0.034(2) Uani 1 1 d . .
H50A H 0.548106 -0.015470 0.317057 0.041 Uiso 1 1 calc R U
C1L C 1.0939(11) 0.6931(10) 0.3162(9) 0.071(4) Uani 1 1 d . .
H1L H 1.131688 0.657400 0.292276 0.085 Uiso 1 1 calc R U
C2L C 1.0676(10) 0.6811(11) 0.3889(9) 0.075(4) Uani 1 1 d . .
H2L H 1.091794 0.640491 0.416750 0.089 Uiso 1 1 calc R U
C3L C 1.0070(12) 0.7262(13) 0.4228(9) 0.081(4) Uani 1 1 d . .
H3L H 0.983761 0.712898 0.470050 0.097 Uiso 1 1 calc R U
C4L C 0.9818(10) 0.7917(10) 0.3849(9) 0.066(3) Uani 1 1 d . .
H4L H 0.945768 0.829241 0.409144 0.079 Uiso 1 1 calc R U
C5L C 1.0087(10) 0.8024(10) 0.3124(8) 0.066(3) Uani 1 1 d . .
H5L H 0.986767 0.844074 0.284429 0.079 Uiso 1 1 calc R U
C6L C 1.0670(11) 0.7542(10) 0.2790(8) 0.064(3) Uani 1 1 d . .
H6L H 1.087673 0.764588 0.230050 0.077 Uiso 1 1 calc R U

loop_
_atom_site_aniso_label
_atom_site_aniso_U_11
_atom_site_aniso_U_22
_atom_site_aniso_U_33
_atom_site_aniso_U_23
_atom_site_aniso_U_13
_atom_site_aniso_U_12
B1 0.025(5) 0.031(5) 0.024(4) 0.004(4) 0.007(4) 0.009(4)
B2 0.034(5) 0.032(6) 0.023(4) 0.005(4) 0.002(4) 0.020(5)
O1 0.031(3) 0.032(4) 0.021(3) 0.002(3) 0.000(3) 0.010(3)
C1 0.032(5) 0.030(5) 0.022(4) 0.001(3) 0.006(4) 0.012(4)
C6 0.049(6) 0.029(5) 0.017(4) -0.006(3) 0.000(4) 0.012(4)
C5 0.035(6) 0.036(5) 0.030(5) 0.000(4) -0.001(4) 0.002(5)
C4 0.050(7) 0.024(5) 0.043(5) 0.013(4) 0.011(5) 0.001(5)
C3 0.043(6) 0.031(5) 0.040(5) 0.012(4) 0.007(4) 0.002(4)
C2 0.028(5) 0.028(5) 0.024(4) 0.001(3) 0.003(4) 0.001(4)
C21 0.030(5) 0.038(5) 0.019(4) 0.000(3) 0.006(3) 0.008(4)
C22 0.027(5) 0.036(5) 0.018(4) -0.003(3) 0.010(3) 0.001(4)
C23 0.028(5) 0.030(5) 0.020(4) -0.004(3) 0.002(3) 0.004(4)
C24 0.040(6) 0.045(7) 0.027(5) 0.001(4) -0.001(4) -0.007(5)
C25 0.040(6) 0.047(6) 0.019(4) -0.008(4) -0.001(4) 0.003(5)
C26 0.036(6) 0.034(6) 0.030(5) -0.005(4) -0.002(4) 0.005(4)
C27 0.039(6) 0.036(6) 0.030(4) 0.005(4) 0.003(4) 0.008(4)
C28 0.047(6) 0.037(6) 0.015(4) 0.005(4) -0.010(4) 0.003(4)
C29 0.045(6) 0.039(6) 0.021(4) 0.007(4) -0.002(4) 0.011(4)
C30 0.026(5) 0.033(5) 0.023(4) -0.001(4) -0.002(4) 0.003(4)
C11 0.038(5) 0.029(6) 0.025(4) 0.002(4) 0.001(4) 0.004(4)
C16 0.033(5) 0.036(6) 0.028(4) -0.003(4) 0.000(3) 0.010(4)
C15 0.042(5) 0.050(7) 0.025(4) -0.005(5) 0.000(4) 0.010(5)
C14 0.051(6) 0.051(7) 0.027(5) -0.001(4) 0.012(4) 0.023(5)
C13 0.043(6) 0.040(6) 0.027(4) 0.005(4) 0.001(4) 0.003(5)
C12 0.041(5) 0.021(5) 0.028(4) 0.001(4) 0.005(4) 0.009(4)
C31 0.033(5) 0.028(6) 0.027(4) -0.001(4) 0.004(3) 0.011(4)
C32 0.029(5) 0.031(6) 0.031(4) -0.008(4) -0.004(3) -0.012(4)
C33 0.040(5) 0.025(5) 0.028(4) 0.006(4) -0.003(3) 0.018(4)
C34 0.056(6) 0.041(7) 0.027(5) -0.001(5) -0.009(4) 0.009(5)
C35 0.051(6) 0.042(7) 0.037(5) 0.011(5) -0.004(4) 0.021(5)
C36 0.028(5) 0.035(6) 0.036(4) 0.001(4) -0.014(4) 0.001(5)
C37 0.031(5) 0.030(6) 0.028(4) -0.003(4) -0.009(4) 0.005(4)
C38 0.029(6) 0.049(7) 0.047(5) 0.001(5) 0.003(4) 0.002(5)
C39 0.034(5) 0.044(7) 0.038(5) 0.011(5) 0.009(4) -0.001(5)
C40 0.029(5) 0.029(6) 0.031(5) 0.000(4) -0.005(4) -0.006(4)
N1 0.029(4) 0.028(4) 0.020(4) 0.002(3) 0.006(3) 0.004(3)
N2 0.020(4) 0.033(4) 0.041(5) -0.002(4) 0.002(4) 0.004(3)
C41 0.040(6) 0.026(5) 0.035(5) 0.001(4) 0.008(4) 0.002(4)
C42 0.037(5) 0.027(4) 0.030(5) 0.013(4) 0.009(4) 0.010(4)
C43 0.052(6) 0.029(5) 0.028(5) 0.001(4) 0.001(4) 0.011(5)
C44 0.066(7) 0.053(6) 0.032(6) 0.010(5) 0.009(5) 0.029(5)
C45 0.059(7) 0.056(6) 0.049(6) 0.021(5) 0.022(6) 0.036(5)
C46 0.037(6) 0.049(6) 0.032(5) 0.001(5) 0.007(4) 0.015(5)
C47 0.031(5) 0.034(5) 0.021(4) 0.002(4) 0.002(4) 0.007(4)
C48 0.026(5) 0.024(5) 0.029(5) 0.000(4) 0.007(4) -0.002(4)
B1A 0.033(5) 0.030(6) 0.028(5) 0.004(4) 0.003(4) 0.007(4)
B2A 0.026(5) 0.030(5) 0.039(6) 0.004(5) 0.005(4) 0.006(4)
O1A 0.026(3) 0.029(4) 0.030(3) 0.001(3) -0.003(3) 0.004(3)
C1A 0.033(4) 0.033(5) 0.021(4) 0.009(3) 0.006(4) 0.010(4)
C6A 0.040(5) 0.039(6) 0.037(5) 0.001(4) 0.010(4) 0.008(4)
C5A 0.026(5) 0.056(6) 0.044(5) 0.010(4) 0.012(4) 0.025(4)
C4A 0.062(6) 0.059(7) 0.020(5) 0.008(4) 0.020(4) 0.028(5)
C3A 0.050(6) 0.056(7) 0.028(5) -0.001(5) 0.004(4) 0.023(5)
C2A 0.038(5) 0.038(5) 0.023(4) 0.012(4) 0.002(4) 0.018(4)
C21A 0.027(4) 0.021(4) 0.024(4) 0.009(3) -0.003(3) 0.011(3)
C22A 0.027(4) 0.033(5) 0.031(5) 0.010(4) 0.002(4) 0.005(4)
C23A 0.030(4) 0.037(5) 0.038(5) 0.019(4) 0.007(4) 0.013(4)
C24A 0.031(5) 0.046(6) 0.044(6) 0.002(5) 0.008(4) 0.004(4)
C25A 0.027(6) 0.047(6) 0.052(6) 0.014(5) -0.005(4) 0.008(4)
C26A 0.037(5) 0.036(6) 0.047(6) 0.008(5) 0.005(5) -0.002(4)
C27A 0.040(5) 0.043(6) 0.024(5) 0.007(4) 0.003(4) 0.002(4)
C28A 0.043(5) 0.035(6) 0.033(5) 0.008(4) 0.002(4) 0.005(4)
C29A 0.047(5) 0.041(6) 0.020(5) -0.001(4) -0.003(4) 0.012(5)
C30A 0.035(6) 0.044(6) 0.025(5) 0.002(4) 0.004(4) 0.013(4)
C11A 0.037(4) 0.029(4) 0.018(4) 0.001(4) 0.000(4) 0.010(4)
C16A 0.038(5) 0.036(5) 0.022(5) 0.004(4) 0.003(4) 0.004(4)
C15A 0.037(6) 0.036(5) 0.043(6) 0.004(5) -0.005(5) -0.001(4)
C14A 0.050(6) 0.031(6) 0.042(6) -0.003(5) -0.008(5) 0.004(4)
C13A 0.054(6) 0.034(5) 0.046(6) 0.000(5) 0.005(5) 0.019(5)
C12A 0.035(5) 0.034(5) 0.031(5) -0.003(4) 0.000(4) 0.007(4)
C31A 0.033(4) 0.039(5) 0.017(4) -0.004(4) 0.001(4) 0.014(4)
C32A 0.031(4) 0.051(5) 0.015(4) 0.004(4) 0.003(4) 0.012(4)
C33A 0.035(5) 0.047(5) 0.023(5) 0.004(4) -0.005(4) 0.004(4)
C34A 0.043(5) 0.063(7) 0.025(5) 0.023(5) 0.009(5) 0.017(5)
C35A 0.038(6) 0.057(6) 0.020(5) -0.009(5) 0.002(4) 0.009(5)
C36A 0.031(5) 0.061(6) 0.024(5) -0.007(5) -0.001(4) 0.017(5)
C37A 0.028(4) 0.039(5) 0.021(5) -0.013(4) -0.008(4) 0.007(4)
C38A 0.050(5) 0.040(5) 0.029(5) -0.007(4) 0.002(5) 0.027(4)
C39A 0.048(6) 0.036(6) 0.035(6) 0.001(5) 0.002(5) 0.017(4)
C40A 0.049(6) 0.037(5) 0.029(5) 0.002(4) 0.003(5) 0.013(5)
N1A 0.016(4) 0.016(4) 0.027(4) -0.010(3) -0.002(3) -0.008(3)
N2A 0.025(4) 0.036(5) 0.029(4) 0.000(3) 0.007(3) 0.000(4)
C41A 0.022(5) 0.042(6) 0.033(5) 0.006(4) 0.008(4) 0.004(4)
C42A 0.038(6) 0.031(5) 0.022(5) -0.007(4) 0.004(4) 0.005(4)
C43A 0.035(6) 0.037(6) 0.030(5) -0.001(4) 0.006(4) 0.001(4)
C44A 0.042(6) 0.030(6) 0.030(5) -0.003(4) 0.007(4) -0.001(4)
C45A 0.036(6) 0.035(6) 0.021(5) 0.001(4) -0.004(4) 0.004(4)
C46A 0.046(6) 0.045(6) 0.022(5) -0.001(4) 0.005(4) 0.009(5)
C47A 0.028(5) 0.031(5) 0.024(5) -0.003(4) -0.002(4) -0.002(4)
C48A 0.032(6) 0.031(5) 0.026(5) -0.005(4) 0.006(4) 0.007(4)
C1L 0.056(8) 0.038(7) 0.073(8) 0.001(6) -0.003(6) -0.012(6)
C2L 0.029(7) 0.082(10) 0.076(8) 0.032(8) -0.023(5) -0.007(6)
C3L 0.058(10) 0.086(11) 0.054(8) 0.012(7) 0.007(6) -0.014(7)
C4L 0.037(7) 0.048(8) 0.070(8) -0.016(6) 0.014(6) -0.010(5)
C5L 0.046(8) 0.057(8) 0.061(7) 0.003(6) -0.001(6) -0.001(6)
C6L 0.067(9) 0.053(8) 0.047(7) 0.008(6) 0.013(6) 0.000(6)

loop_
_atom_type_symbol
_atom_type_description
_atom_type_scat_dispersion_real
_atom_type_scat_dispersion_imag
_atom_type_scat_source
C C 0.0033 0.0016 'International Tables Vol C Tables 4.2.6.8 and 6.1.1.4'
H H 0.0000 0.0000 'International Tables Vol C Tables 4.2.6.8 and 6.1.1.4'
B B 0.0013 0.0007 'International Tables Vol C Tables 4.2.6.8 and 6.1.1.4'
N N 0.0061 0.0033 'International Tables Vol C Tables 4.2.6.8 and 6.1.1.4'
O O 0.0106 0.0060 'International Tables Vol C Tables 4.2.6.8 and 6.1.1.4'

loop_
_geom_angle_atom_site_label_1
_geom_angle_atom_site_label_2
_geom_angle_atom_site_label_3
_geom_angle
O1 B1 C1 114.2(9)
O1 B1 C21 110.2(8)
C1 B1 C21 113.0(8)
O1 B1 N1 104.9(7)
C1 B1 N1 107.6(8)
C21 B1 N1 106.2(8)
O1 B2 C11 123.6(10)
O1 B2 C31 116.4(9)
C11 B2 C31 119.8(8)
B2 O1 B1 128.4(8)
C2 C1 C6 116.1(9)
C2 C1 B1 122.2(8)
C6 C1 B1 121.4(8)
C5 C6 C1 121.4(9)
C5 C6 C23 120.3(8)
C1 C6 C23 118.3(9)
C6 C5 C4 120.7(9)
C6 C5 H3 119.7
C4 C5 H3 119.7
C5 C4 C3 119.4(10)
C5 C4 H4 120.3
C3 C4 H4 120.3
C2 C3 C4 120.2(10)
C2 C3 H5 119.9
C4 C3 H5 119.9
C3 C2 C1 121.7(9)
C3 C2 C12 114.3(8)
C1 C2 C12 124.0(9)
C30 C21 C22 116.8(8)
C30 C21 B1 122.4(8)
C22 C21 B1 120.8(9)
C23 C22 C27 120.5(8)
C23 C22 C21 120.5(8)
C27 C22 C21 118.9(9)
C24 C23 C22 117.1(9)
C24 C23 C6 119.3(9)
C22 C23 C6 123.4(8)
C23 C24 C25 121.2(10)
C23 C24 H14 119.4
C25 C24 H14 119.4
C26 C25 C24 123.2(10)
C26 C25 H15 118.4
C24 C25 H15 118.4
C25 C26 C27 118.2(10)
C25 C26 H16 120.9
C27 C26 H16 120.9
C28 C27 C26 120.5(9)
C28 C27 C22 120.1(9)
C26 C27 C22 119.4(9)
C29 C28 C27 122.1(9)
C29 C28 H18 119.0
C27 C28 H18 119.0
C28 C29 C30 117.1(10)
C28 C29 H19 121.5
C30 C29 H19 121.5
C21 C30 C29 124.7(9)
C21 C30 H20 117.6
C29 C30 H20 117.6
C12 C11 C16 115.6(9)
C12 C11 B2 127.0(9)
C16 C11 B2 117.4(9)
C15 C16 C11 118.3(10)
C15 C16 C33 122.1(9)
C11 C16 C33 119.5(9)
C14 C15 C16 124.9(9)
C14 C15 H23 117.5
C16 C15 H23 117.5
C15 C14 C13 118.1(10)
C15 C14 H24 121.0
C13 C14 H24 121.0
C12 C13 C14 120.0(10)
C12 C13 H25 120.0
C14 C13 H25 120.0
C13 C12 C11 122.5(9)
C13 C12 C2 114.5(9)
C11 C12 C2 122.7(9)
C40 C31 C32 119.4(9)
C40 C31 B2 123.2(9)
C32 C31 B2 117.1(9)
C33 C32 C37 121.5(9)
C33 C32 C31 121.9(9)
C37 C32 C31 116.5(10)
C34 C33 C32 116.7(10)
C34 C33 C16 120.5(10)
C32 C33 C16 122.8(8)
C35 C34 C33 122.2(11)
C35 C34 H34 118.9
C33 C34 H34 118.9
C36 C35 C34 121.3(10)
C36 C35 H35 119.3
C34 C35 H35 119.3
C35 C36 C37 121.1(10)
C35 C36 H36 119.5
C37 C36 H36 119.5
C38 C37 C32 121.7(9)
C38 C37 C36 121.3(10)
C32 C37 C36 117.0(10)
C39 C38 C37 118.3(10)
C39 C38 H38 120.9
C37 C38 H38 120.9
C38 C39 C40 120.9(10)
C38 C39 H39 119.5
C40 C39 H39 119.5
C31 C40 C39 122.9(9)
C31 C40 H40 118.6
C39 C40 H40 118.6
C48 N1 N2 121.2(8)
C48 N1 B1 124.6(8)
N2 N1 B1 114.2(7)
C41 N2 N1 115.9(8)
N2 C41 C42 126.1(10)
N2 C41 H43 116.9
C42 C41 H43 116.9
C41 C42 C47 118.4(9)
C41 C42 C43 124.3(9)
C47 C42 C43 117.3(10)
C44 C43 C42 119.8(10)
C44 C43 H45 120.1
C42 C43 H45 120.1
C43 C44 C45 119.9(11)
C43 C44 H46 120.0
C45 C44 H46 120.0
C46 C45 C44 121.3(12)
C46 C45 H47 119.4
C44 C45 H47 119.4
C47 C46 C45 120.0(11)
C47 C46 H48 120.0
C45 C46 H48 120.0
C46 C47 C48 125.5(9)
C46 C47 C42 121.7(10)
C48 C47 C42 112.9(9)
N1 C48 C47 125.4(9)
N1 C48 H50 117.3
C47 C48 H50 117.3
O1A B1A C1A 111.9(8)
O1A B1A C21A 109.0(9)
C1A B1A C21A 112.7(9)
O1A B1A N1A 107.2(9)
C1A B1A N1A 110.2(9)
C21A B1A N1A 105.5(7)
O1A B2A C31A 120.9(10)
O1A B2A C11A 121.0(10)
C31A B2A C11A 118.0(9)
B2A O1A B1A 124.9(9)
C6A C1A C2A 117.1(9)
C6A C1A B1A 121.9(9)
C2A C1A B1A 120.5(9)
C5A C6A C1A 120.9(9)
C5A C6A C23A 119.5(10)
C1A C6A C23A 119.6(10)
C6A C5A C4A 121.0(10)
C6A C5A H3A 119.5
C4A C5A H3A 119.5
C3A C4A C5A 118.0(10)
C3A C4A H4A 121.0
C5A C4A H4A 121.0
C2A C3A C4A 123.0(11)
C2A C3A H5A 118.5
C4A C3A H5A 118.5
C3A C2A C1A 119.5(10)
C3A C2A C12A 118.6(9)
C1A C2A C12A 121.8(9)
C22A C21A C30A 118.1(9)
C22A C21A B1A 122.1(9)
C30A C21A B1A 119.5(9)
C21A C22A C23A 120.4(9)
C21A C22A C27A 120.1(10)
C23A C22A C27A 119.5(10)
C24A C23A C22A 119.8(9)
C24A C23A C6A 117.8(10)
C22A C23A C6A 122.4(9)
C23A C24A C25A 120.1(11)
C23A C24A H14A 120.0
C25A C24A H14A 120.0
C26A C25A C24A 118.5(11)
C26A C25A H15A 120.8
C24A C25A H15A 120.8
C25A C26A C27A 125.1(10)
C25A C26A H16A 117.5
C27A C26A H16A 117.5
C26A C27A C28A 124.1(10)
C26A C27A C22A 116.5(10)
C28A C27A C22A 119.4(11)
C29A C28A C27A 121.8(10)
C29A C28A H18A 119.1
C27A C28A H18A 119.1
C28A C29A C30A 119.4(11)
C28A C29A H19A 120.3
C30A C29A H19A 120.3
C21A C30A C29A 121.1(10)
C21A C30A H20A 119.4
C29A C30A H20A 119.4
C12A C11A C16A 123.8(10)
C12A C11A B2A 124.4(9)
C16A C11A B2A 111.7(9)
C15A C16A C11A 114.7(11)
C15A C16A C33A 120.5(10)
C11A C16A C33A 124.7(10)
C14A C15A C16A 124.4(11)
C14A C15A H23A 117.8
C16A C15A H23A 117.8
C15A C14A C13A 118.8(11)
C15A C14A H24A 120.6
C13A C14A H24A 120.6
C12A C13A C14A 119.7(12)
C12A C13A H25A 120.2
C14A C13A H25A 120.2
C11A C12A C13A 118.4(10)
C11A C12A C2A 126.3(10)
C13A C12A C2A 115.2(11)
C40A C31A C32A 117.6(10)
C40A C31A B2A 124.5(10)
C32A C31A B2A 117.5(10)
C37A C32A C31A 120.4(11)
C37A C32A C33A 119.4(10)
C31A C32A C33A 120.2(10)
C34A C33A C32A 117.9(11)
C34A C33A C16A 122.0(11)
C32A C33A C16A 120.0(10)
C35A C34A C33A 120.3(12)
C35A C34A H34A 119.8
C33A C34A H34A 119.8
C36A C35A C34A 122.9(11)
C36A C35A H35A 118.6
C34A C35A H35A 118.6
C35A C36A C37A 118.9(12)
C35A C36A H36A 120.5
C37A C36A H36A 120.5
C32A C37A C38A 118.3(10)
C32A C37A C36A 120.2(11)
C38A C37A C36A 121.5(11)
C39A C38A C37A 122.1(11)
C39A C38A H38A 118.9
C37A C38A H38A 118.9
C38A C39A C40A 120.1(12)
C38A C39A H39A 119.9
C40A C39A H39A 119.9
C39A C40A C31A 121.3(11)
C39A C40A H40A 119.4
C31A C40A H40A 119.4
C48A N1A N2A 121.5(8)
C48A N1A B1A 121.7(9)
N2A N1A B1A 116.7(8)
C41A N2A N1A 116.7(9)
N2A C41A C42A 127.4(11)
N2A C41A H43A 116.3
C42A C41A H43A 116.3
C43A C42A C41A 126.4(11)
C43A C42A C47A 119.8(11)
C41A C42A C47A 113.8(10)
C42A C43A C44A 121.2(12)
C42A C43A H45A 119.4
C44A C43A H45A 119.4
C43A C44A C45A 119.9(11)
C43A C44A H46A 120.0
C45A C44A H46A 120.0
C46A C45A C44A 119.2(11)
C46A C45A H47A 120.4
C44A C45A H47A 120.4
C45A C46A C47A 122.1(12)
C45A C46A H48A 118.9
C47A C46A H48A 118.9
C48A C47A C46A 124.6(11)
C48A C47A C42A 117.7(11)
C46A C47A C42A 117.7(10)
N1A C48A C47A 122.9(10)
N1A C48A H50A 118.6
C47A C48A H50A 118.6
C6L C1L C2L 120.4(17)
C6L C1L H1L 119.8
C2L C1L H1L 119.8
C1L C2L C3L 122.0(16)
C1L C2L H2L 119.0
C3L C2L H2L 119.0
C2L C3L C4L 116.8(15)
C2L C3L H3L 121.6
C4L C3L H3L 121.6
C5L C4L C3L 119.9(16)
C5L C4L H4L 120.1
C3L C4L H4L 120.1
C4L C5L C6L 121.5(16)
C4L C5L H5L 119.3
C6L C5L H5L 119.3
C1L C6L C5L 119.1(15)
C1L C6L H6L 120.5
C5L C6L H6L 120.5

loop_
_geom_bond_atom_site_label_1
_geom_bond_atom_site_label_2
_geom_bond_distance
B1 O1 1.426(13)
B1 C1 1.599(15)
B1 C21 1.617(14)
B1 N1 1.686(14)
B2 O1 1.370(12)
B2 C11 1.538(15)
B2 C31 1.575(16)
C1 C2 1.404(13)
C1 C6 1.463(13)
C6 C5 1.373(15)
C6 C23 1.492(14)
C5 C4 1.388(15)
C5 H3 0.9500
C4 C3 1.419(14)
C4 H4 0.9500
C3 C2 1.393(14)
C3 H5 0.9500
C2 C12 1.540(12)
C21 C30 1.386(14)
C21 C22 1.457(13)
C22 C23 1.437(14)
C22 C27 1.439(13)
C23 C24 1.392(13)
C24 C25 1.416(15)
C24 H14 0.9500
C25 C26 1.347(15)
C25 H15 0.9500
C26 C27 1.439(13)
C26 H16 0.9500
C27 C28 1.392(14)
C28 C29 1.390(14)
C28 H18 0.9500
C29 C30 1.416(13)
C29 H19 0.9500
C30 H20 0.9500
C11 C12 1.425(14)
C11 C16 1.474(13)
C16 C15 1.378(14)
C16 C33 1.489(15)
C15 C14 1.358(15)
C15 H23 0.9500
C14 C13 1.413(14)
C14 H24 0.9500
C13 C12 1.388(14)
C13 H25 0.9500
C31 C40 1.337(14)
C31 C32 1.455(13)
C32 C33 1.433(14)
C32 C37 1.443(15)
C33 C34 1.428(13)
C34 C35 1.390(16)
C34 H34 0.9500
C35 C36 1.355(15)
C35 H35 0.9500
C36 C37 1.456(13)
C36 H36 0.9500
C37 C38 1.393(15)
C38 C39 1.385(14)
C38 H38 0.9500
C39 C40 1.390(14)
C39 H39 0.9500
C40 H40 0.9500
N1 C48 1.282(13)
N1 N2 1.391(11)
N2 C41 1.322(13)
C41 C42 1.365(15)
C41 H43 0.9500
C42 C47 1.431(13)
C42 C43 1.461(14)
C43 C44 1.372(16)
C43 H45 0.9500
C44 C45 1.422(16)
C44 H46 0.9500
C45 C46 1.380(15)
C45 H47 0.9500
C46 C47 1.366(15)
C46 H48 0.9500
C47 C48 1.426(14)
C48 H50 0.9500
B1A O1A 1.467(14)
B1A C1A 1.567(16)
B1A C21A 1.625(14)
B1A N1A 1.646(14)
B2A O1A 1.364(13)
B2A C31A 1.528(17)
B2A C11A 1.628(16)
C1A C6A 1.407(15)
C1A C2A 1.459(13)
C6A C5A 1.392(14)
C6A C23A 1.530(14)
C5A C4A 1.405(15)
C5A H3A 0.9500
C4A C3A 1.384(16)
C4A H4A 0.9500
C3A C2A 1.363(15)
C3A H5A 0.9500
C2A C12A 1.497(15)
C21A C22A 1.417(14)
C21A C30A 1.419(14)
C22A C23A 1.419(15)
C22A C27A 1.467(14)
C23A C24A 1.398(15)
C24A C25A 1.444(14)
C24A H14A 0.9500
C25A C26A 1.351(16)
C25A H15A 0.9500
C26A C27A 1.388(16)
C26A H16A 0.9500
C27A C28A 1.395(16)
C28A C29A 1.371(16)
C28A H18A 0.9500
C29A C30A 1.456(14)
C29A H19A 0.9500
C30A H20A 0.9500
C11A C12A 1.365(15)
C11A C16A 1.433(14)
C16A C15A 1.421(15)
C16A C33A 1.484(16)
C15A C14A 1.348(17)
C15A H23A 0.9500
C14A C13A 1.434(17)
C14A H24A 0.9500
C13A C12A 1.427(15)
C13A H25A 0.9500
C31A C40A 1.421(15)
C31A C32A 1.446(14)
C32A C37A 1.393(15)
C32A C33A 1.457(15)
C33A C34A 1.402(15)
C34A C35A 1.379(16)
C34A H34A 0.9500
C35A C36A 1.361(17)
C35A H35A 0.9500
C36A C37A 1.424(15)
C36A H36A 0.9500
C37A C38A 1.422(16)
C38A C39A 1.364(16)
C38A H38A 0.9500
C39A C40A 1.377(16)
C39A H39A 0.9500
C40A H40A 0.9500
N1A C48A 1.335(13)
N1A N2A 1.373(12)
N2A C41A 1.299(12)
C41A C42A 1.424(15)
C41A H43A 0.9500
C42A C43A 1.363(14)
C42A C47A 1.433(15)
C43A C44A 1.372(16)
C43A H45A 0.9500
C44A C45A 1.406(16)
C44A H46A 0.9500
C45A C46A 1.360(14)
C45A H47A 0.9500
C46A C47A 1.389(16)
C46A H48A 0.9500
C47A C48A 1.386(14)
C48A H50A 0.9500
C1L C6L 1.32(2)
C1L C2L 1.372(19)
C1L H1L 0.9500
C2L C3L 1.38(2)
C2L H2L 0.9500
C3L C4L 1.38(2)
C3L H3L 0.9500
C4L C5L 1.367(18)
C4L H4L 0.9500
C5L C6L 1.38(2)
C5L H5L 0.9500
C6L H6L 0.9500

loop_
_geom_torsion_atom_site_label_1
_geom_torsion_atom_site_label_2
_geom_torsion_atom_site_label_3
_geom_torsion_atom_site_label_4
_geom_torsion
C11 B2 O1 B1 -17.4(16)
C31 B2 O1 B1 156.8(10)
C1 B1 O1 B2 63.7(13)
C21 B1 O1 B2 -167.9(9)
N1 B1 O1 B2 -54.0(13)
O1 B1 C1 C2 -47.4(13)
C21 B1 C1 C2 -174.5(10)
N1 B1 C1 C2 68.6(12)
O1 B1 C1 C6 125.5(10)
C21 B1 C1 C6 -1.5(14)
N1 B1 C1 C6 -118.4(10)
C2 C1 C6 C5 8.0(16)
B1 C1 C6 C5 -165.4(11)
C2 C1 C6 C23 -172.2(10)
B1 C1 C6 C23 14.5(15)
C1 C6 C5 C4 -3.0(18)
C23 C6 C5 C4 177.1(11)
C6 C5 C4 C3 -2.5(19)
C5 C4 C3 C2 2.9(19)
C4 C3 C2 C1 2.5(18)
C4 C3 C2 C12 -177.1(11)
C6 C1 C2 C3 -7.6(16)
B1 C1 C2 C3 165.7(10)
C6 C1 C2 C12 172.0(10)
B1 C1 C2 C12 -14.7(17)
O1 B1 C21 C30 42.5(14)
C1 B1 C21 C30 171.7(10)
N1 B1 C21 C30 -70.6(12)
O1 B1 C21 C22 -138.8(10)
C1 B1 C21 C22 -9.6(14)
N1 B1 C21 C22 108.1(10)
C30 C21 C22 C23 -173.8(10)
B1 C21 C22 C23 7.4(15)
C30 C21 C22 C27 3.7(15)
B1 C21 C22 C27 -175.1(10)
C27 C22 C23 C24 5.4(16)
C21 C22 C23 C24 -177.1(11)
C27 C22 C23 C6 -170.7(10)
C21 C22 C23 C6 6.8(16)
C5 C6 C23 C24 -14.1(17)
C1 C6 C23 C24 166.0(11)
C5 C6 C23 C22 161.9(11)
C1 C6 C23 C22 -17.9(16)
C22 C23 C24 C25 -1.5(17)
C6 C23 C24 C25 174.8(11)
C23 C24 C25 C26 -3(2)
C24 C25 C26 C27 2.6(19)
C25 C26 C27 C28 -178.6(12)
C25 C26 C27 C22 1.4(17)
C23 C22 C27 C28 174.6(11)
C21 C22 C27 C28 -3.0(16)
C23 C22 C27 C26 -5.5(16)
C21 C22 C27 C26 177.0(11)
C26 C27 C28 C29 178.0(11)
C22 C27 C28 C29 -2.0(18)
C27 C28 C29 C30 5.9(18)
C22 C21 C30 C29 0.3(17)
B1 C21 C30 C29 179.1(11)
C28 C29 C30 C21 -5.2(18)
O1 B2 C11 C12 -14.5(18)
C31 B2 C11 C12 171.5(11)
O1 B2 C11 C16 161.8(10)
C31 B2 C11 C16 -12.2(15)
C12 C11 C16 C15 8.1(16)
B2 C11 C16 C15 -168.7(10)
C12 C11 C16 C33 -168.2(10)
B2 C11 C16 C33 15.0(15)
C11 C16 C15 C14 -3.1(19)
C33 C16 C15 C14 173.1(12)
C16 C15 C14 C13 -4(2)
C15 C14 C13 C12 5.0(18)
C14 C13 C12 C11 0.4(18)
C14 C13 C12 C2 -173.7(11)
C16 C11 C12 C13 -6.8(16)
B2 C11 C12 C13 169.6(11)
C16 C11 C12 C2 166.8(10)
B2 C11 C12 C2 -16.9(18)
C3 C2 C12 C13 42.8(15)
C1 C2 C12 C13 -136.8(11)
C3 C2 C12 C11 -131.2(11)
C1 C2 C12 C11 49.2(17)
O1 B2 C31 C40 3.0(16)
C11 B2 C31 C40 177.4(10)
O1 B2 C31 C32 -170.5(10)
C11 B2 C31 C32 3.9(15)
C40 C31 C32 C33 -172.0(11)
B2 C31 C32 C33 1.8(16)
C40 C31 C32 C37 5.2(17)
B2 C31 C32 C37 179.0(10)
C37 C32 C33 C34 4.9(16)
C31 C32 C33 C34 -178.0(11)
C37 C32 C33 C16 -176.0(11)
C31 C32 C33 C16 1.1(17)
C15 C16 C33 C34 -7.1(17)
C11 C16 C33 C34 169.1(11)
C15 C16 C33 C32 173.9(11)
C11 C16 C33 C32 -10.0(16)
C32 C33 C34 C35 -1.2(17)
C16 C33 C34 C35 179.7(11)
C33 C34 C35 C36 -0.9(19)
C34 C35 C36 C37 -0.8(18)
C33 C32 C37 C38 175.4(11)
C31 C32 C37 C38 -1.9(17)
C33 C32 C37 C36 -6.4(17)
C31 C32 C37 C36 176.4(10)
C35 C36 C37 C38 -177.5(11)
C35 C36 C37 C32 4.3(17)
C32 C37 C38 C39 -3.0(18)
C36 C37 C38 C39 178.9(12)
C37 C38 C39 C40 4.7(19)
C32 C31 C40 C39 -3.8(17)
B2 C31 C40 C39 -177.2(11)
C38 C39 C40 C31 -1.3(19)
O1 B1 N1 C48 154.2(9)
C1 B1 N1 C48 32.2(13)
C21 B1 N1 C48 -89.1(11)
O1 B1 N1 N2 -28.1(10)
C1 B1 N1 N2 -150.2(8)
C21 B1 N1 N2 88.6(9)
C48 N1 N2 C41 -4.4(14)
B1 N1 N2 C41 177.9(9)
N1 N2 C41 C42 1.3(16)
N2 C41 C42 C47 1.8(17)
N2 C41 C42 C43 -177.9(10)
C41 C42 C43 C44 -179.5(11)
C47 C42 C43 C44 0.8(15)
C42 C43 C44 C45 0.2(16)
C43 C44 C45 C46 -0.1(17)
C44 C45 C46 C47 -1.1(17)
C45 C46 C47 C48 -177.7(11)
C45 C46 C47 C42 2.3(16)
C41 C42 C47 C46 178.2(11)
C43 C42 C47 C46 -2.1(15)
C41 C42 C47 C48 -1.8(14)
C43 C42 C47 C48 177.9(9)
N2 N1 C48 C47 4.5(15)
B1 N1 C48 C47 -178.1(9)
C46 C47 C48 N1 178.7(11)
C42 C47 C48 N1 -1.2(15)
C31A B2A O1A B1A 165.5(10)
C11A B2A O1A B1A -11.5(15)
C1A B1A O1A B2A 69.9(13)
C21A B1A O1A B2A -164.8(9)
N1A B1A O1A B2A -51.0(12)
O1A B1A C1A C6A 115.6(11)
C21A B1A C1A C6A -7.6(14)
N1A B1A C1A C6A -125.2(10)
O1A B1A C1A C2A -55.9(13)
C21A B1A C1A C2A -179.2(8)
N1A B1A C1A C2A 63.2(12)
C2A C1A C6A C5A 5.7(16)
B1A C1A C6A C5A -166.1(11)
C2A C1A C6A C23A -176.4(9)
B1A C1A C6A C23A 11.8(16)
C1A C6A C5A C4A -6.1(18)
C23A C6A C5A C4A 176.1(10)
C6A C5A C4A C3A 1.3(18)
C5A C4A C3A C2A 3.8(19)
C4A C3A C2A C1A -4.0(18)
C4A C3A C2A C12A 179.4(11)
C6A C1A C2A C3A -0.9(15)
B1A C1A C2A C3A 171.1(10)
C6A C1A C2A C12A 175.7(10)
B1A C1A C2A C12A -12.4(15)
O1A B1A C21A C22A -123.2(10)
C1A B1A C21A C22A 1.7(14)
N1A B1A C21A C22A 122.0(10)
O1A B1A C21A C30A 51.2(12)
C1A B1A C21A C30A 176.1(9)
N1A B1A C21A C30A -63.6(12)
C30A C21A C22A C23A -174.7(10)
B1A C21A C22A C23A -0.2(15)
C30A C21A C22A C27A 3.5(14)
B1A C21A C22A C27A 178.0(9)
C21A C22A C23A C24A -173.3(10)
C27A C22A C23A C24A 8.4(15)
C21A C22A C23A C6A 4.2(15)
C27A C22A C23A C6A -174.1(10)
C5A C6A C23A C24A -14.7(16)
C1A C6A C23A C24A 167.4(11)
C5A C6A C23A C22A 167.7(11)
C1A C6A C23A C22A -10.1(16)
C22A C23A C24A C25A -4.9(16)
C6A C23A C24A C25A 177.5(10)
C23A C24A C25A C26A -1.8(17)
C24A C25A C26A C27A 5.3(19)
C25A C26A C27A C28A 178.2(12)
C25A C26A C27A C22A -1.7(18)
C21A C22A C27A C26A 176.5(10)
C23A C22A C27A C26A -5.2(15)
C21A C22A C27A C28A -3.4(15)
C23A C22A C27A C28A 174.9(10)
C26A C27A C28A C29A -177.1(11)
C22A C27A C28A C29A 2.7(16)
C27A C28A C29A C30A -2.3(17)
C22A C21A C30A C29A -3.1(14)
B1A C21A C30A C29A -177.7(9)
C28A C29A C30A C21A 2.5(16)
O1A B2A C11A C12A -30.5(15)
C31A B2A C11A C12A 152.4(10)
O1A B2A C11A C16A 151.2(10)
C31A B2A C11A C16A -25.8(12)
C12A C11A C16A C15A 2.1(14)
B2A C11A C16A C15A -179.7(8)
C12A C11A C16A C33A -174.9(9)
B2A C11A C16A C33A 3.4(13)
C11A C16A C15A C14A 1.2(15)
C33A C16A C15A C14A 178.3(10)
C16A C15A C14A C13A -2.6(17)
C15A C14A C13A C12A 0.8(16)
C16A C11A C12A C13A -3.8(15)
B2A C11A C12A C13A 178.2(9)
C16A C11A C12A C2A 172.7(9)
B2A C11A C12A C2A -5.3(16)
C14A C13A C12A C11A 2.3(15)
C14A C13A C12A C2A -174.6(10)
C3A C2A C12A C11A -136.6(11)
C1A C2A C12A C11A 46.9(15)
C3A C2A C12A C13A 40.0(14)
C1A C2A C12A C13A -136.5(10)
O1A B2A C31A C40A 26.0(15)
C11A B2A C31A C40A -157.0(9)
O1A B2A C31A C32A -146.8(9)
C11A B2A C31A C32A 30.2(13)
C40A C31A C32A C37A -5.2(13)
B2A C31A C32A C37A 168.1(8)
C40A C31A C32A C33A 175.7(9)
B2A C31A C32A C33A -11.0(13)
C37A C32A C33A C34A -7.4(13)
C31A C32A C33A C34A 171.7(9)
C37A C32A C33A C16A 169.1(8)
C31A C32A C33A C16A -11.8(13)
C15A C16A C33A C34A 15.2(14)
C11A C16A C33A C34A -168.0(9)
C15A C16A C33A C32A -161.1(9)
C11A C16A C33A C32A 15.7(14)
C32A C33A C34A C35A 3.9(14)
C16A C33A C34A C35A -172.5(9)
C33A C34A C35A C36A 1.5(15)
C34A C35A C36A C37A -3.4(15)
C31A C32A C37A C38A 4.3(13)
C33A C32A C37A C38A -176.6(8)
C31A C32A C37A C36A -173.4(9)
C33A C32A C37A C36A 5.6(13)
C35A C36A C37A C32A -0.3(14)
C35A C36A C37A C38A -178.0(9)
C32A C37A C38A C39A -0.6(14)
C36A C37A C38A C39A 177.2(9)
C37A C38A C39A C40A -2.3(15)
C38A C39A C40A C31A 1.2(15)
C32A C31A C40A C39A 2.4(14)
B2A C31A C40A C39A -170.4(10)
O1A B1A N1A C48A 153.3(8)
C1A B1A N1A C48A 31.4(11)
C21A B1A N1A C48A -90.6(10)
O1A B1A N1A N2A -24.5(10)
C1A B1A N1A N2A -146.4(8)
C21A B1A N1A N2A 91.6(9)
C48A N1A N2A C41A 0.1(11)
B1A N1A N2A C41A 177.9(8)
N1A N2A C41A C42A -0.7(13)
N2A C41A C42A C43A 179.5(10)
N2A C41A C42A C47A 1.3(14)
C41A C42A C43A C44A -178.5(9)
C47A C42A C43A C44A -0.3(14)
C42A C43A C44A C45A -1.1(14)
C43A C44A C45A C46A 2.9(14)
C44A C45A C46A C47A -3.3(14)
C45A C46A C47A C48A -178.5(9)
C45A C46A C47A C42A 1.8(14)
C43A C42A C47A C48A -179.7(9)
C41A C42A C47A C48A -1.3(12)
C43A C42A C47A C46A 0.1(13)
C41A C42A C47A C46A 178.5(9)
N2A N1A C48A C47A -0.3(13)
B1A N1A C48A C47A -177.9(8)
C46A C47A C48A N1A -178.8(9)
C42A C47A C48A N1A 0.9(13)
C6L C1L C2L C3L 4.3(19)
C1L C2L C3L C4L -5.8(19)
C2L C3L C4L C5L 5.7(18)
C3L C4L C5L C6L -4.4(18)
C2L C1L C6L C5L -2.5(18)
C4L C5L C6L C1L 2.7(19)
